data_4020527
loop_
_publ_author_name
'Youjun Yang'
'Jorge O. Escobedo'
'Alexander Wong'
'Corin M. Schowalter'
'Michael C. Touchy'
'Lijuan Jiao'
'William E. Crowe'
'Frank R. Fronczek'
'Robert M. Strongin'

_publ_section_title
;
 A Convenient Preparation of Xanthene Dyes
;
_journal_name_full 'Journal of Organic Chemistry'
_journal_page_first 6907
_journal_page_last 6912
_journal_paper_doi 10.1021/jo051002a
_journal_volume 70
_journal_year 2005
_chemical_formula_moiety 'C23 H22 Cl2 O5'
_chemical_formula_sum 'C23 H22 Cl2 O5'
_chemical_formula_weight 449.31
_space_group_IT_number 14
_symmetry_cell_setting monoclinic
_symmetry_space_group_name_Hall '-P 2ybc'
_symmetry_space_group_name_H-M 'P 1 21/c 1'
_cell_angle_alpha 90
_cell_angle_beta 96.235(9)
_cell_angle_gamma 90
_cell_formula_units_Z 4
_cell_length_a 10.061(2)
_cell_length_b 13.094(2)
_cell_length_c 15.974(3)
_cell_measurement_temperature 105
_cell_volume 2091.9(7)
_diffrn_ambient_temperature 105
_exptl_crystal_density_diffrn 1.427
_cod_depositor_comments
;
The following automatic conversions were performed:
'_symmetry_cell_setting' value 'Monoclinic' changed to 'monoclinic'
according to '/home/saulius/struct/CIF-dictionaries/cif_core.dic'
dictionary named 'cif_core.dic' version 2.4.1 from 2010-06-29.

Automatic conversion script
Id: cif_fix_enum 1527 2010-12-29 10:47:43Z saulius 
;
_cod_original_sg_symbol_H-M 'P 21/c'
_cod_database_code 4020527

loop_
_symmetry_equiv_pos_as_xyz
'x, y, z'
'-x, y+1/2, -z+1/2'
'-x, -y, -z'
'x, -y-1/2, z-1/2'

loop_
_atom_site_label
_atom_site_type_symbol
_atom_site_fract_x
_atom_site_fract_y
_atom_site_fract_z
_atom_site_U_iso_or_equiv
_atom_site_adp_type
_atom_site_occupancy
_atom_site_symmetry_multiplicity
_atom_site_calc_flag
_atom_site_refinement_flags
_atom_site_disorder_assembly
_atom_site_disorder_group
Cl1 Cl 0.94555(3) 0.44921(3) 0.38868(2) 0.02296(8) Uani 1 1 d . . .
Cl2 Cl 1.05544(3) 0.97769(3) 0.63382(2) 0.02507(8) Uani 1 1 d . . .
O1 O 0.76640(9) 0.45252(7) 0.23661(6) 0.01914(19) Uani 1 1 d . . .
O2 O 0.52371(10) 0.75382(7) 0.30905(6) 0.0224(2) Uani 1 1 d . . .
O3 O 1.03874(10) 0.82274(8) 0.76071(6) 0.0261(2) Uani 1 1 d . . .
O4 O 0.69063(10) 0.62642(7) 0.59987(6) 0.02053(19) Uani 1 1 d . . .
O5 O 0.68393(10) 0.86647(7) 0.42147(6) 0.01981(19) Uani 1 1 d . . .
H5O H 0.6299(19) 0.8620(14) 0.3808(12) 0.030 Uiso 1 1 d . . .
C1 C 0.66883(13) 0.77158(9) 0.46590(8) 0.0156(2) Uani 1 1 d . . .
C2 C 0.69370(13) 0.68408(9) 0.40597(7) 0.0156(2) Uani 1 1 d . . .
C3 C 0.79392(12) 0.61201(10) 0.42340(8) 0.0164(2) Uani 1 1 d . . .
H3 H 0.8481 0.6145 0.4759 0.020 Uiso 1 1 calc R . .
C4 C 0.81692(12) 0.53639(9) 0.36595(8) 0.0164(2) Uani 1 1 d . . .
C5 C 0.73888(13) 0.52987(10) 0.28866(8) 0.0163(2) Uani 1 1 d . . .
C6 C 0.63879(13) 0.60212(10) 0.26905(8) 0.0170(2) Uani 1 1 d . . .
H6 H 0.5851 0.5994 0.2164 0.020 Uiso 1 1 calc R . .
C7 C 0.61775(13) 0.67819(10) 0.32684(8) 0.0171(2) Uani 1 1 d . . .
C8 C 0.77127(13) 0.77814(9) 0.54430(8) 0.0161(2) Uani 1 1 d . . .
C9 C 0.86077(13) 0.85978(10) 0.55320(8) 0.0173(2) Uani 1 1 d . . .
H9 H 0.8619 0.9075 0.5085 0.021 Uiso 1 1 calc R . .
C10 C 0.94795(13) 0.87288(10) 0.62553(8) 0.0184(2) Uani 1 1 d . . .
C11 C 0.95002(13) 0.80439(10) 0.69233(8) 0.0192(2) Uani 1 1 d . . .
C12 C 0.86269(13) 0.72138(10) 0.68442(8) 0.0180(2) Uani 1 1 d . . .
H12 H 0.8626 0.6736 0.7292 0.022 Uiso 1 1 calc R . .
C13 C 0.77563(13) 0.70809(10) 0.61131(8) 0.0166(2) Uani 1 1 d . . .
C14 C 0.52647(13) 0.76829(10) 0.49319(7) 0.0161(2) Uani 1 1 d . . .
C15 C 0.47312(14) 0.85792(10) 0.52258(8) 0.0191(2) Uani 1 1 d . . .
H15 H 0.5258 0.9183 0.5267 0.023 Uiso 1 1 calc R . .
C16 C 0.34392(14) 0.86037(11) 0.54600(8) 0.0234(3) Uani 1 1 d . . .
H16 H 0.3085 0.9222 0.5653 0.028 Uiso 1 1 calc R . .
C17 C 0.26689(14) 0.77192(12) 0.54099(9) 0.0256(3) Uani 1 1 d . . .
H17 H 0.1785 0.7732 0.5567 0.031 Uiso 1 1 calc R . .
C18 C 0.31957(14) 0.68169(12) 0.51289(9) 0.0241(3) Uani 1 1 d . . .
H18 H 0.2674 0.6211 0.5099 0.029 Uiso 1 1 calc R . .
C19 C 0.44889(13) 0.67992(11) 0.48913(8) 0.0199(3) Uani 1 1 d . . .
H19 H 0.4844 0.6180 0.4700 0.024 Uiso 1 1 calc R . .
C20 C 0.68876(14) 0.44702(11) 0.15615(8) 0.0209(3) Uani 1 1 d . . .
H20A H 0.5935 0.4444 0.1640 0.031 Uiso 1 1 calc R . .
H20B H 0.7133 0.3854 0.1265 0.031 Uiso 1 1 calc R . .
H20C H 0.7063 0.5075 0.1229 0.031 Uiso 1 1 calc R . .
C21 C 0.43605(16) 0.74471(12) 0.23214(9) 0.0267(3) Uani 1 1 d . . .
H21A H 0.4886 0.7479 0.1840 0.040 Uiso 1 1 calc R . .
H21B H 0.3711 0.8007 0.2284 0.040 Uiso 1 1 calc R . .
H21C H 0.3887 0.6793 0.2315 0.040 Uiso 1 1 calc R . .
C22 C 1.04513(17) 0.74958(12) 0.82783(9) 0.0302(3) Uani 1 1 d . . .
H22A H 0.9582 0.7460 0.8500 0.045 Uiso 1 1 calc R . .
H22B H 1.1138 0.7704 0.8728 0.045 Uiso 1 1 calc R . .
H22C H 1.0678 0.6823 0.8065 0.045 Uiso 1 1 calc R . .
C23 C 0.68860(17) 0.55459(12) 0.66709(9) 0.0277(3) Uani 1 1 d . . .
H23A H 0.7769 0.5228 0.6786 0.042 Uiso 1 1 calc R . .
H23B H 0.6216 0.5018 0.6511 0.042 Uiso 1 1 calc R . .
H23C H 0.6659 0.5899 0.7177 0.042 Uiso 1 1 calc R . .

loop_
_atom_site_aniso_label
_atom_site_aniso_U_11
_atom_site_aniso_U_22
_atom_site_aniso_U_33
_atom_site_aniso_U_23
_atom_site_aniso_U_13
_atom_site_aniso_U_12
Cl1 0.02139(16) 0.02548(16) 0.02122(15) -0.00281(12) -0.00128(11) 0.00958(12)
Cl2 0.02076(16) 0.02367(16) 0.03053(17) -0.00667(13) 0.00166(12) -0.00596(13)
O1 0.0216(5) 0.0199(4) 0.0154(4) -0.0051(3) -0.0003(3) 0.0035(4)
O2 0.0269(5) 0.0236(5) 0.0151(4) -0.0039(4) -0.0054(4) 0.0104(4)
O3 0.0266(5) 0.0276(5) 0.0217(5) -0.0047(4) -0.0083(4) 0.0013(4)
O4 0.0237(5) 0.0191(4) 0.0178(4) 0.0024(4) -0.0024(4) -0.0048(4)
O5 0.0251(5) 0.0169(4) 0.0165(4) 0.0033(3) -0.0016(4) -0.0004(4)
C1 0.0179(6) 0.0140(5) 0.0145(5) -0.0003(4) 0.0002(4) 0.0011(4)
C2 0.0172(6) 0.0166(5) 0.0128(5) -0.0006(4) 0.0013(4) 0.0002(4)
C3 0.0163(6) 0.0184(6) 0.0143(5) 0.0004(4) 0.0004(4) -0.0004(5)
C4 0.0148(5) 0.0168(5) 0.0176(5) 0.0004(4) 0.0018(4) 0.0025(4)
C5 0.0169(6) 0.0167(5) 0.0155(5) -0.0012(4) 0.0033(4) -0.0008(5)
C6 0.0183(6) 0.0195(6) 0.0128(5) -0.0008(4) -0.0006(4) 0.0006(5)
C7 0.0179(6) 0.0181(6) 0.0150(5) 0.0002(4) 0.0004(4) 0.0029(5)
C8 0.0166(6) 0.0169(6) 0.0146(5) -0.0034(4) 0.0010(4) 0.0015(4)
C9 0.0173(6) 0.0171(5) 0.0176(5) -0.0017(5) 0.0026(4) 0.0017(5)
C10 0.0144(6) 0.0182(6) 0.0225(6) -0.0050(5) 0.0022(5) -0.0005(5)
C11 0.0175(6) 0.0214(6) 0.0180(6) -0.0065(5) -0.0015(5) 0.0051(5)
C12 0.0191(6) 0.0191(6) 0.0155(5) -0.0016(5) 0.0008(5) 0.0037(5)
C13 0.0173(6) 0.0160(5) 0.0165(5) -0.0023(4) 0.0016(4) 0.0011(5)
C14 0.0174(6) 0.0187(5) 0.0115(5) -0.0007(4) -0.0014(4) 0.0023(5)
C15 0.0233(6) 0.0195(6) 0.0137(5) -0.0005(5) -0.0009(5) 0.0048(5)
C16 0.0264(7) 0.0286(7) 0.0151(6) 0.0005(5) 0.0012(5) 0.0111(6)
C17 0.0187(6) 0.0411(8) 0.0170(6) 0.0013(6) 0.0022(5) 0.0065(6)
C18 0.0202(6) 0.0311(7) 0.0209(6) 0.0006(6) 0.0010(5) -0.0033(6)
C19 0.0197(6) 0.0222(6) 0.0175(6) -0.0030(5) 0.0010(5) 0.0006(5)
C20 0.0241(7) 0.0226(6) 0.0154(5) -0.0040(5) -0.0011(5) 0.0008(5)
C21 0.0296(7) 0.0302(7) 0.0181(6) -0.0047(5) -0.0078(5) 0.0109(6)
C22 0.0330(8) 0.0340(8) 0.0207(7) -0.0027(6) -0.0106(6) 0.0080(6)
C23 0.0350(8) 0.0255(7) 0.0221(6) 0.0058(6) 0.0008(6) -0.0071(6)

loop_
_geom_bond_atom_site_label_1
_geom_bond_atom_site_label_2
_geom_bond_distance
_geom_bond_site_symmetry_2
_geom_bond_publ_flag
Cl1 C4 1.7342(13) . ?
Cl2 C10 1.7434(14) . ?
O1 C5 1.3578(15) . ?
O1 C20 1.4315(15) . ?
O2 C7 1.3778(15) . ?
O2 C21 1.4374(17) . ?
O3 C11 1.3549(16) . ?
O3 C22 1.4341(18) . ?
O4 C13 1.3691(16) . ?
O4 C23 1.4292(17) . ?
O5 C1 1.4471(15) . ?
O5 H5O 0.803(19) . ?
C1 C2 1.5309(17) . ?
C1 C8 1.5355(17) . ?
C1 C14 1.5424(18) . ?
C2 C3 1.3870(18) . ?
C2 C7 1.4064(17) . ?
C3 C4 1.3865(17) . ?
C3 H3 0.9500 . ?
C4 C5 1.3919(18) . ?
C5 C6 1.3924(18) . ?
C6 C7 1.3900(18) . ?
C6 H6 0.9500 . ?
C8 C9 1.3949(18) . ?
C8 C13 1.4067(18) . ?
C9 C10 1.3833(18) . ?
C9 H9 0.9500 . ?
C10 C11 1.3923(19) . ?
C11 C12 1.3947(19) . ?
C12 C13 1.3926(18) . ?
C12 H12 0.9500 . ?
C14 C15 1.3931(17) . ?
C14 C19 1.3933(18) . ?
C15 C16 1.391(2) . ?
C15 H15 0.9500 . ?
C16 C17 1.391(2) . ?
C16 H16 0.9500 . ?
C17 C18 1.389(2) . ?
C17 H17 0.9500 . ?
C18 C19 1.3945(19) . ?
C18 H18 0.9500 . ?
C19 H19 0.9500 . ?
C20 H20A 0.9800 . ?
C20 H20B 0.9800 . ?
C20 H20C 0.9800 . ?
C21 H21A 0.9800 . ?
C21 H21B 0.9800 . ?
C21 H21C 0.9800 . ?
C22 H22A 0.9800 . ?
C22 H22B 0.9800 . ?
C22 H22C 0.9800 . ?
C23 H23A 0.9800 . ?
C23 H23B 0.9800 . ?
C23 H23C 0.9800 . ?

loop_
_cod_related_entry_id
_cod_related_entry_database
_cod_related_entry_code
1 ChemSpider 9628554
